data_2012189
loop_
_publ_author_name
'Parvez, Masood'
'Yadav, Veejendra K.'
'Balamurugan, Rengarajan'

_publ_section_title
;
 \p-Facial selectivities of diastereotopic ketones:
 <i>p</i>-bromobenzoates of 4-hetero-1-decalinols
;
_journal_issue 9
_journal_name_full 'Acta Crystallographica Section C'
_journal_page_first 1084
_journal_page_last 1088
_journal_paper_doi 10.1107/S0108270101009544
_journal_volume 57
_journal_year 2001
_chemical_formula_moiety 'C16 H19 Br O3'
_chemical_formula_sum 'C16 H19 Br O3'
_chemical_formula_weight 339.22
_chemical_name_common 'trans-4-oxa-1-decalinol  p-bromobenzoate'
_chemical_name_systematic 'trans-4-oxa-1-decalinyl p-bromobenzoate'
_space_group_IT_number 2
_symmetry_cell_setting triclinic
_symmetry_space_group_name_Hall '-P 1'
_symmetry_space_group_name_H-M 'P -1'
_audit_creation_method SHELXL97
_cell_angle_alpha 96.32(2)
_cell_angle_beta 111.32(2)
_cell_angle_gamma 110.49(2)
_cell_formula_units_Z 2
_cell_length_a 9.643(2)
_cell_length_b 10.679(2)
_cell_length_c 8.772(2)
_cell_measurement_reflns_used 25
_cell_measurement_temperature 293(2)
_cell_measurement_theta_max 15
_cell_measurement_theta_min 10
_cell_volume 758.5(3)
_computing_cell_refinement 'MSC/AFC Diffractometer Control Software'
_computing_data_collection
;MSC/AFC Diffractometer Control Software (Molecular Structure Corporation,
 1988)
;
_computing_data_reduction 'TEXSAN (Molecular Structure Corporation, 1994)'
_computing_molecular_graphics 'ORTEPII (Johnson, 1976)'
_computing_publication_material SHELXL97
_computing_structure_refinement 'SHELXL97 (Sheldrick, 1997)'
_computing_structure_solution 'SAPI91 (Fan, 1991)'
_diffrn_ambient_temperature 293(2)
_diffrn_measured_fraction_theta_full .999
_diffrn_measured_fraction_theta_max .999
_diffrn_measurement_device_type 'Rigaku AFC-6S'
_diffrn_measurement_method \w/2\q
_diffrn_radiation_monochromator graphite
_diffrn_radiation_source 'fine-focus sealed tube'
_diffrn_radiation_type MoK\a
_diffrn_radiation_wavelength .71069
_diffrn_reflns_av_R_equivalents .03
_diffrn_reflns_av_sigmaI/netI .12
_diffrn_reflns_limit_h_max 11
_diffrn_reflns_limit_h_min 0
_diffrn_reflns_limit_k_max 11
_diffrn_reflns_limit_k_min -12
_diffrn_reflns_limit_l_max 9
_diffrn_reflns_limit_l_min -10
_diffrn_reflns_number 2702
_diffrn_reflns_theta_full 25.05
_diffrn_reflns_theta_max 25.0
_diffrn_reflns_theta_min 2.5
_diffrn_standards_decay_% '< 0.8'
_diffrn_standards_interval_count 200
_diffrn_standards_number 3
_exptl_absorpt_coefficient_mu 2.71
_exptl_absorpt_correction_T_max .67
_exptl_absorpt_correction_T_min .28
_exptl_absorpt_correction_type empirical
_exptl_absorpt_process_details '\y-scan (3 reflections) (North et al., 1968)'
_exptl_crystal_colour colourless
_exptl_crystal_density_diffrn 1.485
_exptl_crystal_density_meas ?
_exptl_crystal_density_method 'not measured'
_exptl_crystal_description plate
_exptl_crystal_F_000 348
_exptl_crystal_size_max .60
_exptl_crystal_size_mid .40
_exptl_crystal_size_min .15
_refine_diff_density_max .42
_refine_diff_density_min -.38
_refine_ls_extinction_method none
_refine_ls_goodness_of_fit_ref .98
_refine_ls_hydrogen_treatment constr
_refine_ls_matrix_type full
_refine_ls_number_parameters 181
_refine_ls_number_reflns 2702
_refine_ls_number_restraints 0
_refine_ls_restrained_S_all .98
_refine_ls_R_factor_all .165
_refine_ls_R_factor_gt .039
_refine_ls_shift/su_max <0.001
_refine_ls_shift/su_mean .000
_refine_ls_structure_factor_coef Fsqd
_refine_ls_weighting_details 'calc w = 1/[\s^2^(Fo^2^)+(0.0513P)^2^] where P=(Fo^2^+2Fc^2^)/3'
_refine_ls_weighting_scheme calc
_refine_ls_wR_factor_ref .130
_reflns_number_gt 1169
_reflns_number_total 2702
_reflns_threshold_expression I>2\s(I)
_cod_data_source_file da1192.cif
_cod_data_source_block XVII
_cod_depositor_comments
;
The following automatic conversions were performed:

'_exptl_crystal_density_meas' value 'not measured' was changed to '?'
- the value is perceived as not measured.

Automatic conversion script
Id: cif_fix_values 3008 2015-01-20 13:52:24Z robertas 
;
_cod_database_code 2012189
_cod_database_fobs_code 2012189

loop_
_symmetry_equiv_pos_as_xyz
'x, y, z'
'-x, -y, -z'

loop_
_atom_site_label
_atom_site_fract_x
_atom_site_fract_y
_atom_site_fract_z
_atom_site_U_iso_or_equiv
_atom_site_adp_type
_atom_site_calc_flag
_atom_site_refinement_flags
_atom_site_occupancy
_atom_site_disorder_assembly
_atom_site_disorder_group
_atom_site_type_symbol
Br1 .62706(9) 1.28442(7) .24217(9) .0785(3) Uani d . 1 . . Br
O1 -.0142(4) .1901(4) .1044(5) .0590(10) Uani d . 1 . . O
O2 .2942(4) .6079(4) .2383(5) .0635(11) Uani d . 1 . . O
O3 .5457(5) .6687(4) .4412(5) .0817(14) Uani d . 1 . . O
C1 .0561(7) .2611(6) .2776(7) .0618(16) Uani d . 1 . . C
H1A .1439 .2365 .3410 .074 Uiso calc R 1 . . H
H1B -.0263 .2323 .3206 .074 Uiso calc R 1 . . H
C2 .1241(7) .4177(6) .3055(7) .0669(17) Uani d . 1 . . C
H2A .1763 .4638 .4262 .080 Uiso calc R 1 . . H
H2B .0354 .4440 .2505 .080 Uiso calc R 1 . . H
C3 .2466(6) .4616(5) .2328(7) .0526(15) Uani d . 1 . . C
H3 .3433 .4465 .2980 .063 Uiso calc R 1 . . H
C4 .1697(7) .3806(5) .0479(7) .0545(15) Uani d . 1 . . C
H4 .0761 .4013 -.0121 .065 Uiso calc R 1 . . H
C5 .2765(8) .4151(7) -.0409(9) .083(2) Uani d . 1 . . C
H5A .3736 .4004 .0188 .099 Uiso calc R 1 . . H
H5B .3117 .5127 -.0380 .099 Uiso calc R 1 . . H
C6 .1901(9) .3276(8) -.2258(9) .091(2) Uani d . 1 . . C
H6A .1014 .3510 -.2899 .109 Uiso calc R 1 . . H
H6B .2672 .3481 -.2761 .109 Uiso calc R 1 . . H
C7 .1229(9) .1762(8) -.2353(9) .088(2) Uani d . 1 . . C
H7A .2134 .1511 -.1837 .105 Uiso calc R 1 . . H
H7B .0619 .1228 -.3537 .105 Uiso calc R 1 . . H
C8 .0128(8) .1386(6) -.1477(8) .0769(18) Uani d . 1 . . C
H8A -.0215 .0411 -.1507 .092 Uiso calc R 1 . . H
H8B -.0846 .1531 -.2070 .092 Uiso calc R 1 . . H
C9 .1009(7) .2262(5) .0354(7) .0565(15) Uani d . 1 . . C
H9 .1913 .2026 .0979 .068 Uiso calc R 1 . . H
C10 .4493(7) .6999(6) .3404(7) .0511(14) Uani d . 1 . . C
C11 .4874(6) .8392(5) .3144(6) .0418(13) Uani d . 1 . . C
C12 .3821(6) .8653(5) .1799(6) .0486(14) Uani d . 1 . . C
H12 .2823 .7935 .1035 .058 Uiso calc R 1 . . H
C13 .4238(7) .9973(6) .1577(7) .0579(16) Uani d . 1 . . C
H13 .3526 1.0138 .0659 .070 Uiso calc R 1 . . H
C14 .5702(7) 1.1043(5) .2710(7) .0487(14) Uani d . 1 . . C
C15 .6768(7) 1.0807(6) .4077(7) .0558(15) Uani d . 1 . . C
H15 .7752 1.1533 .4854 .067 Uiso calc R 1 . . H
C16 .6356(6) .9484(6) .4274(7) .0528(15) Uani d . 1 . . C
H16 .7081 .9317 .5179 .063 Uiso calc R 1 . . H

loop_
_atom_site_aniso_label
_atom_site_aniso_U_11
_atom_site_aniso_U_22
_atom_site_aniso_U_33
_atom_site_aniso_U_12
_atom_site_aniso_U_13
_atom_site_aniso_U_23
Br1 .0961(6) .0456(4) .0837(5) .0225(4) .0340(4) .0227(3)
O1 .052(3) .048(2) .052(2) .0060(19) .011(2) .0137(19)
O2 .047(3) .040(2) .075(3) .009(2) .005(2) .014(2)
O3 .059(3) .057(3) .088(3) .011(2) -.002(2) .031(2)
C1 .054(4) .059(4) .060(4) .009(3) .025(3) .018(3)
C2 .071(4) .063(4) .054(4) .018(3) .024(3) .010(3)
C3 .049(4) .032(3) .057(4) .011(3) .007(3) .014(3)
C4 .053(4) .047(3) .061(4) .014(3) .028(3) .018(3)
C5 .074(5) .078(5) .108(6) .028(4) .049(5) .044(5)
C6 .113(6) .100(6) .078(5) .042(5) .059(5) .034(5)
C7 .112(6) .083(5) .081(5) .046(5) .051(5) .020(4)
C8 .097(5) .059(4) .079(5) .031(4) .044(4) .022(4)
C9 .073(4) .045(3) .049(3) .025(3) .023(3) .014(3)
C10 .048(4) .049(4) .049(3) .015(3) .018(3) .013(3)
C11 .039(3) .043(3) .044(3) .018(3) .018(3) .016(3)
C12 .044(3) .041(3) .044(3) .009(3) .014(3) .004(3)
C13 .063(4) .053(4) .050(4) .026(3) .013(3) .019(3)
C14 .052(4) .039(3) .052(3) .016(3) .023(3) .011(3)
C15 .045(4) .044(3) .055(4) .005(3) .013(3) .005(3)
C16 .041(4) .052(4) .051(3) .013(3) .011(3) .014(3)

loop_
_atom_type_symbol
_atom_type_description
_atom_type_scat_dispersion_real
_atom_type_scat_dispersion_imag
_atom_type_scat_source
C C .0033 .0016 'International Tables Vol C Tables 4.2.6.8 and 6.1.1.4'
H H .0000 .0000 'International Tables Vol C Tables 4.2.6.8 and 6.1.1.4'
O O .0106 .0060 'International Tables Vol C Tables 4.2.6.8 and 6.1.1.4'
Br Br -.2901 2.4595 'International Tables Vol C Tables 4.2.6.8 and 6.1.1.4'

loop_
_geom_angle_atom_site_label_1
_geom_angle_atom_site_label_2
_geom_angle_atom_site_label_3
_geom_angle
_geom_angle_publ_flag
C9 O1 C1 111.9(4) y
C10 O2 C3 119.2(4) y
O1 C1 C2 111.7(4) n
O1 C1 H1A 109.3 n
C2 C1 H1A 109.3 n
O1 C1 H1B 109.3 n
C2 C1 H1B 109.3 n
H1A C1 H1B 107.9 n
C1 C2 C3 109.3(5) n
C1 C2 H2A 109.8 n
C3 C2 H2A 109.8 n
C1 C2 H2B 109.8 n
C3 C2 H2B 109.8 n
H2A C2 H2B 108.3 n
O2 C3 C2 109.1(5) n
O2 C3 C4 107.3(4) n
C2 C3 C4 110.1(4) n
O2 C3 H3 110.1 n
C2 C3 H3 110.1 n
C4 C3 H3 110.1 n
C5 C4 C9 111.1(5) n
C5 C4 C3 115.9(5) n
C9 C4 C3 108.7(4) n
C5 C4 H4 106.9 n
C9 C4 H4 106.9 n
C3 C4 H4 106.9 n
C4 C5 C6 112.4(5) n
C4 C5 H5A 109.1 n
C6 C5 H5A 109.1 n
C4 C5 H5B 109.1 n
C6 C5 H5B 109.1 n
H5A C5 H5B 107.9 n
C7 C6 C5 110.4(5) n
C7 C6 H6A 109.6 n
C5 C6 H6A 109.6 n
C7 C6 H6B 109.6 n
C5 C6 H6B 109.6 n
H6A C6 H6B 108.1 n
C6 C7 C8 112.7(6) n
C6 C7 H7A 109.1 n
C8 C7 H7A 109.1 n
C6 C7 H7B 109.1 n
C8 C7 H7B 109.1 n
H7A C7 H7B 107.8 n
C7 C8 C9 110.6(6) n
C7 C8 H8A 109.5 n
C9 C8 H8A 109.5 n
C7 C8 H8B 109.5 n
C9 C8 H8B 109.5 n
H8A C8 H8B 108.1 n
O1 C9 C8 106.7(5) n
O1 C9 C4 111.4(4) n
C8 C9 C4 111.7(4) n
O1 C9 H9 109.0 n
C8 C9 H9 109.0 n
C4 C9 H9 109.0 n
O3 C10 O2 122.3(5) n
O3 C10 C11 124.3(5) n
O2 C10 C11 113.4(5) n
C12 C11 C16 118.7(5) n
C12 C11 C10 122.2(5) n
C16 C11 C10 119.1(4) n
C11 C12 C13 120.5(5) n
C11 C12 H12 119.8 n
C13 C12 H12 119.8 n
C14 C13 C12 120.1(5) n
C14 C13 H13 119.9 n
C12 C13 H13 119.9 n
C13 C14 C15 120.3(5) n
C13 C14 Br1 120.3(4) n
C15 C14 Br1 119.3(4) n
C16 C15 C14 119.2(5) n
C16 C15 H15 120.4 n
C14 C15 H15 120.4 n
C15 C16 C11 121.1(5) n
C15 C16 H16 119.4 n
C11 C16 H16 119.4 n

loop_
_geom_bond_atom_site_label_1
_geom_bond_atom_site_label_2
_geom_bond_site_symmetry_2
_geom_bond_distance
_geom_bond_publ_flag
Br1 C14 . 1.880(5) y
O1 C9 . 1.410(6) y
O1 C1 . 1.407(6) y
O2 C10 . 1.344(6) y
O2 C3 . 1.456(6) y
O3 C10 . 1.200(6) y
C1 C2 . 1.520(7) n
C1 H1A . .9700 n
C1 H1B . .9700 n
C2 C3 . 1.500(7) n
C2 H2A . .9700 n
C2 H2B . .9700 n
C3 C4 . 1.516(7) n
C3 H3 . .9800 n
C4 C5 . 1.477(7) n
C4 C9 . 1.521(7) n
C4 H4 . .9800 n
C5 C6 . 1.529(9) n
C5 H5A . .9700 n
C5 H5B . .9700 n
C6 C7 . 1.497(9) n
C6 H6A . .9700 n
C6 H6B . .9700 n
C7 C8 . 1.497(8) n
C7 H7A . .9700 n
C7 H7B . .9700 n
C8 C9 . 1.516(8) n
C8 H8A . .9700 n
C8 H8B . .9700 n
C9 H9 . .9800 n
C10 C11 . 1.468(7) n
C11 C12 . 1.378(7) n
C11 C16 . 1.390(7) n
C12 C13 . 1.381(7) n
C12 H12 . .9300 n
C13 C14 . 1.373(7) n
C13 H13 . .9300 n
C14 C15 . 1.382(7) n
C15 C16 . 1.377(7) n
C15 H15 . .9300 n
C16 H16 . .9300 n

loop_
_geom_torsion_atom_site_label_1
_geom_torsion_atom_site_label_2
_geom_torsion_atom_site_label_3
_geom_torsion_atom_site_label_4
_geom_torsion
_geom_torsion_publ_flag
C9 O1 C1 C2 59.9(6) n
O1 C1 C2 C3 -56.7(6) n
C10 O2 C3 C2 113.6(5) n
C10 O2 C3 C4 -127.1(5) n
C1 C2 C3 O2 172.1(4) n
C1 C2 C3 C4 54.6(6) n
O2 C3 C4 C5 60.4(6) n
C2 C3 C4 C5 179.1(5) n
O2 C3 C4 C9 -173.6(4) n
C2 C3 C4 C9 -55.0(6) n
C9 C4 C5 C6 54.6(7) n
C3 C4 C5 C6 179.3(5) n
C4 C5 C6 C7 -54.5(8) n
C5 C6 C7 C8 54.7(8) n
C6 C7 C8 C9 -55.4(8) n
C1 O1 C9 C8 177.4(5) n
C1 O1 C9 C4 -60.5(6) n
C7 C8 C9 O1 176.4(5) n
C7 C8 C9 C4 54.5(7) n
C5 C4 C9 O1 -173.9(5) n
C3 C4 C9 O1 57.4(6) n
C5 C4 C9 C8 -54.7(7) n
C3 C4 C9 C8 176.6(5) n
C3 O2 C10 O3 -8.3(8) n
C3 O2 C10 C11 171.2(4) n
O3 C10 C11 C12 169.5(5) n
O2 C10 C11 C12 -9.9(7) n
O3 C10 C11 C16 -9.4(8) n
O2 C10 C11 C16 171.1(5) n
C16 C11 C12 C13 .3(8) n
C10 C11 C12 C13 -178.7(5) n
C11 C12 C13 C14 -.7(8) n
C12 C13 C14 C15 .1(8) n
C12 C13 C14 Br1 -179.7(4) n
C13 C14 C15 C16 .9(8) n
Br1 C14 C15 C16 -179.3(4) n
C14 C15 C16 C11 -1.3(8) n
C12 C11 C16 C15 .7(8) n
C10 C11 C16 C15 179.7(5) n
